data_1517933
loop_
_publ_author_name
'Sheng, Guorong'
'Huang, Kai'
'Chi, Zhihao'
'Ding, Hualong'
'Xing, Yanpeng'
'Lu, Ping'
'Wang, Yanguang'

_publ_section_title
;
 Preparation of 3-Diazoindolin-2-imines via Cascade Reaction between
 Indoles and Sulfonylazides and Their Extensions to 2,3-Diaminoindoles and
 Imidazo[4,5-b]indoles.
;
_journal_issue 19
_journal_name_full 'Organic letters'
_journal_page_first 5096
_journal_page_last 5099
_journal_paper_doi 10.1021/ol502423k
_journal_volume 16
_journal_year 2014
_chemical_formula_moiety 'C17 H16 N4 O2 S'
_chemical_formula_sum 'C17 H16 N4 O2 S'
_chemical_formula_weight 340.40
_chemical_name_systematic
; 
 ? 
;
_space_group_IT_number 14
_symmetry_cell_setting monoclinic
_symmetry_space_group_name_Hall '-P 2ybc'
_symmetry_space_group_name_H-M 'P 1 21/c 1'
_atom_sites_solution_hydrogens geom
_atom_sites_solution_primary direct
_atom_sites_solution_secondary difmap
_audit_creation_method SHELXL-97
_cell_angle_alpha 90.00
_cell_angle_beta 95.860(8)
_cell_angle_gamma 90.00
_cell_formula_units_Z 16
_cell_length_a 24.442(2)
_cell_length_b 18.0516(14)
_cell_length_c 14.9991(11)
_cell_measurement_reflns_used 6373
_cell_measurement_temperature 293(2)
_cell_measurement_theta_max 29.7175
_cell_measurement_theta_min 3.0483
_cell_volume 6583.3(9)
_computing_cell_refinement 'CrysAlis PRO (Agilent Technologies, 2011)'
_computing_data_collection 'CrysAlis PRO'
_computing_data_reduction 'CrysAlis PRO'
_computing_molecular_graphics 'OLEX2 (Dolomanov et al., 2009)'
_computing_publication_material OLEX2
_computing_structure_refinement 'SHELXL-97 (Sheldrick, 2008)'
_computing_structure_solution 'SHELXS-97 (Sheldrick, 2008)'
_diffrn_ambient_temperature 293(2)
_diffrn_detector_area_resol_mean 10.3592
_diffrn_measured_fraction_theta_full 0.997
_diffrn_measured_fraction_theta_max 0.997
_diffrn_measurement_device_type 'Xcalibur, Atlas, Gemini ultra'
_diffrn_measurement_method '\w scans'
_diffrn_radiation_monochromator graphite
_diffrn_radiation_source 'fine-focus sealed tube'
_diffrn_radiation_type MoK\a
_diffrn_radiation_wavelength 0.71073
_diffrn_reflns_av_R_equivalents 0.0379
_diffrn_reflns_av_sigmaI/netI 0.0501
_diffrn_reflns_limit_h_max 29
_diffrn_reflns_limit_h_min -23
_diffrn_reflns_limit_k_max 21
_diffrn_reflns_limit_k_min -21
_diffrn_reflns_limit_l_max 15
_diffrn_reflns_limit_l_min -18
_diffrn_reflns_number 28732
_diffrn_reflns_theta_full 25.35
_diffrn_reflns_theta_max 25.35
_diffrn_reflns_theta_min 3.05
_exptl_absorpt_coefficient_mu 0.214
_exptl_absorpt_correction_T_max 0.9524
_exptl_absorpt_correction_T_min 0.9347
_exptl_absorpt_correction_type multi-scan
_exptl_absorpt_process_details
;
CrysAlis PRO (Agilent Technologies, 2011) 
;
_exptl_crystal_colour colorless
_exptl_crystal_density_diffrn 1.374
_exptl_crystal_density_method 'not measured'
_exptl_crystal_description block
_exptl_crystal_F_000 2848
_exptl_crystal_size_max 0.32
_exptl_crystal_size_mid 0.26
_exptl_crystal_size_min 0.23
_refine_diff_density_max 0.208
_refine_diff_density_min -0.254
_refine_diff_density_rms 0.041
_refine_ls_extinction_coef 0.00018(6)
_refine_ls_extinction_expression Fc^*^=kFc[1+0.001xFc^2^\l^3^/sin(2\q)]^-1/4^
_refine_ls_extinction_method SHELXL
_refine_ls_goodness_of_fit_ref 1.012
_refine_ls_hydrogen_treatment mixed
_refine_ls_matrix_type full
_refine_ls_number_parameters 878
_refine_ls_number_reflns 12023
_refine_ls_number_restraints 0
_refine_ls_restrained_S_all 1.012
_refine_ls_R_factor_all 0.1034
_refine_ls_R_factor_gt 0.0516
_refine_ls_shift/su_max 0.012
_refine_ls_shift/su_mean 0.000
_refine_ls_structure_factor_coef Fsqd
_refine_ls_weighting_details 'calc w=1/[\s^2^(Fo^2^)+(0.0628P)^2^+1.1699P] where P=(Fo^2^+2Fc^2^)/3'
_refine_ls_weighting_scheme calc
_refine_ls_wR_factor_gt 0.1251
_refine_ls_wR_factor_ref 0.1554
_reflns_number_gt 6945
_reflns_number_total 12023
_reflns_threshold_expression >2sigma(I)
_cod_data_source_file ol502423k_si_003.cif
_cod_data_source_block 140317_hr067
_cod_original_sg_symbol_H-M 'P 21/c'
_cod_database_code 1517933

loop_
_symmetry_equiv_pos_as_xyz
'x, y, z'
'-x, y+1/2, -z+1/2'
'-x, -y, -z'
'x, -y-1/2, z-1/2'

loop_
_atom_site_label
_atom_site_type_symbol
_atom_site_fract_x
_atom_site_fract_y
_atom_site_fract_z
_atom_site_U_iso_or_equiv
_atom_site_adp_type
_atom_site_occupancy
_atom_site_symmetry_multiplicity
_atom_site_calc_flag
_atom_site_refinement_flags
S1 S 0.86390(3) 0.69402(4) 0.29842(5) 0.0538(2) Uani 1 1 d .
S2 S 0.86892(3) 0.26997(4) -0.20541(5) 0.0599(2) Uani 1 1 d .
S3 S 0.37222(3) 0.93573(4) -0.20776(5) 0.0548(2) Uani 1 1 d .
S4 S 0.63297(3) 0.52223(4) 0.19529(5) 0.0581(2) Uani 1 1 d .
O1 O 0.85807(9) 0.77083(12) 0.27557(15) 0.0720(6) Uani 1 1 d .
O2 O 0.84457(9) 0.64129(12) 0.23042(12) 0.0653(6) Uani 1 1 d .
O3 O 0.84297(10) 0.30512(12) -0.28525(13) 0.0727(6) Uani 1 1 d .
O4 O 0.87223(10) 0.19083(11) -0.20679(16) 0.0811(7) Uani 1 1 d .
O5 O 0.36538(9) 1.01259(12) -0.22996(14) 0.0729(6) Uani 1 1 d .
O6 O 0.35213(9) 0.88325(12) -0.27562(12) 0.0688(6) Uani 1 1 d .
O7 O 0.62726(10) 0.44351(11) 0.20346(17) 0.0826(7) Uani 1 1 d .
O8 O 0.65740(9) 0.56184(12) 0.27323(12) 0.0661(6) Uani 1 1 d .
N1 N 1.00396(9) 0.61409(12) 0.38475(14) 0.0461(5) Uani 1 1 d .
N2 N 0.92712(10) 0.68202(13) 0.33384(15) 0.0543(6) Uani 1 1 d .
N3 N 0.88834(11) 0.51251(14) 0.29592(16) 0.0566(6) Uani 1 1 d .
N4 N 0.85025(13) 0.48307(16) 0.2666(2) 0.0798(9) Uani 1 1 d .
N5 N 0.99119(11) 0.39491(13) -0.13754(16) 0.0566(6) Uani 1 1 d .
N6 N 0.93018(11) 0.29948(13) -0.17870(18) 0.0641(7) Uani 1 1 d .
N7 N 0.86001(14) 0.44635(14) -0.23685(19) 0.0677(7) Uani 1 1 d .
N8 N 0.81823(15) 0.46092(18) -0.2710(2) 0.0971(11) Uani 1 1 d .
N9 N 0.51328(9) 0.85716(12) -0.12588(14) 0.0480(6) Uani 1 1 d .
N10 N 0.43601(10) 0.92522(13) -0.17554(15) 0.0545(6) Uani 1 1 d .
N11 N 0.39547(12) 0.75588(14) -0.20673(17) 0.0611(7) Uani 1 1 d .
N12 N 0.35676(14) 0.72704(17) -0.2343(2) 0.0922(10) Uani 1 1 d .
N13 N 0.51009(10) 0.64547(13) 0.12093(15) 0.0532(6) Uani 1 1 d .
N14 N 0.57293(10) 0.55238(13) 0.16006(18) 0.0621(7) Uani 1 1 d .
N15 N 0.64161(13) 0.70168(14) 0.2154(2) 0.0687(7) Uani 1 1 d .
N16 N 0.68367(15) 0.71796(19) 0.2467(3) 0.1014(11) Uani 1 1 d .
C1 C 1.02382(11) 0.54126(14) 0.39579(17) 0.0441(6) Uani 1 1 d .
C2 C 1.07456(12) 0.51482(16) 0.43253(18) 0.0522(7) Uani 1 1 d .
C3 C 1.08026(14) 0.43805(18) 0.4325(2) 0.0631(8) Uani 1 1 d .
H3 H 1.1137 0.4178 0.4559 0.076 Uiso 1 1 calc R
C4 C 1.03884(15) 0.39046(18) 0.3994(2) 0.0686(9) Uani 1 1 d .
H4 H 1.0450 0.3396 0.4012 0.082 Uiso 1 1 calc R
C5 C 0.98846(14) 0.41717(16) 0.36383(19) 0.0578(8) Uani 1 1 d .
H5 H 0.9603 0.3854 0.3416 0.069 Uiso 1 1 calc R
C6 C 0.98149(12) 0.49355(15) 0.36255(17) 0.0459(7) Uani 1 1 d .
C7 C 1.12224(13) 0.56146(19) 0.4716(2) 0.0704(9) Uani 1 1 d .
H7A H 1.1124 0.5864 0.5241 0.106 Uiso 1 1 calc R
H7B H 1.1311 0.5974 0.4281 0.106 Uiso 1 1 calc R
H7C H 1.1535 0.5303 0.4873 0.106 Uiso 1 1 calc R
C8 C 0.93563(11) 0.54001(15) 0.33151(17) 0.0461(7) Uani 1 1 d .
C9 C 0.95086(11) 0.61639(15) 0.34698(17) 0.0451(7) Uani 1 1 d .
C10 C 1.03344(13) 0.68151(16) 0.4141(2) 0.0676(9) Uani 1 1 d .
H10A H 1.0400 0.6817 0.4783 0.101 Uiso 1 1 calc R
H10B H 1.0118 0.7239 0.3946 0.101 Uiso 1 1 calc R
H10C H 1.0679 0.6832 0.3887 0.101 Uiso 1 1 calc R
C11 C 0.82807(11) 0.67827(15) 0.39370(17) 0.0480(7) Uani 1 1 d .
C12 C 0.79103(12) 0.62152(16) 0.39573(19) 0.0555(8) Uani 1 1 d .
H12 H 0.7829 0.5917 0.3456 0.067 Uiso 1 1 calc R
C13 C 0.76568(13) 0.60868(18) 0.4727(2) 0.0630(8) Uani 1 1 d .
H13 H 0.7404 0.5702 0.4733 0.076 Uiso 1 1 calc R
C14 C 0.77693(13) 0.65155(19) 0.5486(2) 0.0620(8) Uani 1 1 d .
C15 C 0.81360(15) 0.70963(18) 0.5444(2) 0.0664(9) Uani 1 1 d .
H15 H 0.8210 0.7402 0.5942 0.080 Uiso 1 1 calc R
C16 C 0.83934(13) 0.72335(17) 0.4685(2) 0.0612(8) Uani 1 1 d .
H16 H 0.8640 0.7624 0.4673 0.073 Uiso 1 1 calc R
C17 C 0.75098(17) 0.6358(2) 0.6331(2) 0.0955(13) Uani 1 1 d .
H17A H 0.7244 0.6736 0.6420 0.143 Uiso 1 1 calc R
H17B H 0.7789 0.6354 0.6831 0.143 Uiso 1 1 calc R
H17C H 0.7331 0.5884 0.6282 0.143 Uiso 1 1 calc R
C18 C 0.94354(14) 0.50133(16) -0.17211(19) 0.0562(8) Uani 1 1 d .
C19 C 0.93377(15) 0.57657(17) -0.1791(2) 0.0664(9) Uani 1 1 d .
H19 H 0.8999 0.5949 -0.2031 0.080 Uiso 1 1 calc R
C20 C 0.97602(18) 0.6232(2) -0.1494(2) 0.0825(11) Uani 1 1 d .
H20 H 0.9711 0.6742 -0.1540 0.099 Uiso 1 1 calc R
C21 C 1.02538(18) 0.5954(2) -0.1130(2) 0.0818(11) Uani 1 1 d .
H21 H 1.0528 0.6290 -0.0936 0.098 Uiso 1 1 calc R
C22 C 1.03765(15) 0.5197(2) -0.1028(2) 0.0682(9) Uani 1 1 d .
C23 C 0.99423(14) 0.47302(17) -0.13515(18) 0.0557(8) Uani 1 1 d .
C24 C 1.09300(16) 0.4950(2) -0.0606(2) 0.0894(12) Uani 1 1 d .
H24A H 1.1095 0.4626 -0.1010 0.134 Uiso 1 1 calc R
H24B H 1.0887 0.4692 -0.0058 0.134 Uiso 1 1 calc R
H24C H 1.1162 0.5375 -0.0480 0.134 Uiso 1 1 calc R
C25 C 0.90999(13) 0.43815(16) -0.19567(19) 0.0545(7) Uani 1 1 d .
C26 C 0.94046(13) 0.37146(17) -0.17294(19) 0.0559(8) Uani 1 1 d .
C27 C 1.03340(14) 0.34199(19) -0.1041(2) 0.0761(10) Uani 1 1 d .
H27A H 1.0416 0.3483 -0.0405 0.114 Uiso 1 1 calc R
H27B H 1.0661 0.3503 -0.1331 0.114 Uiso 1 1 calc R
H27C H 1.0203 0.2925 -0.1164 0.114 Uiso 1 1 calc R
C28 C 0.83195(11) 0.29645(14) -0.11527(18) 0.0472(7) Uani 1 1 d .
C29 C 0.77922(13) 0.32318(18) -0.1293(2) 0.0653(9) Uani 1 1 d .
H29 H 0.7625 0.3287 -0.1874 0.078 Uiso 1 1 calc R
C30 C 0.75102(14) 0.34196(19) -0.0575(2) 0.0720(9) Uani 1 1 d .
H30 H 0.7151 0.3592 -0.0680 0.086 Uiso 1 1 calc R
C31 C 0.77504(14) 0.33565(16) 0.0298(2) 0.0602(8) Uani 1 1 d .
C32 C 0.82807(14) 0.31013(17) 0.04241(19) 0.0614(8) Uani 1 1 d .
H32 H 0.8452 0.3056 0.1004 0.074 Uiso 1 1 calc R
C33 C 0.85650(13) 0.29103(16) -0.0286(2) 0.0581(8) Uani 1 1 d .
H33 H 0.8926 0.2743 -0.0181 0.070 Uiso 1 1 calc R
C34 C 0.74479(18) 0.3556(2) 0.1087(2) 0.1000(14) Uani 1 1 d .
H34A H 0.7510 0.4069 0.1234 0.150 Uiso 1 1 calc R
H34B H 0.7579 0.3255 0.1592 0.150 Uiso 1 1 calc R
H34C H 0.7061 0.3472 0.0940 0.150 Uiso 1 1 calc R
C35 C 0.49598(15) 0.66006(18) -0.1400(2) 0.0682(9) Uani 1 1 d .
H35 H 0.4673 0.6282 -0.1594 0.082 Uiso 1 1 calc R
C36 C 0.54692(17) 0.6334(2) -0.1070(3) 0.0840(11) Uani 1 1 d .
H36 H 0.5529 0.5825 -0.1047 0.101 Uiso 1 1 calc R
C37 C 0.58917(16) 0.6809(2) -0.0773(2) 0.0778(10) Uani 1 1 d .
H37 H 0.6227 0.6604 -0.0548 0.093 Uiso 1 1 calc R
C38 C 0.58443(13) 0.75753(18) -0.0790(2) 0.0600(8) Uani 1 1 d .
C39 C 0.53275(12) 0.78381(15) -0.11328(18) 0.0492(7) Uani 1 1 d .
C40 C 0.48938(12) 0.73633(15) -0.14305(18) 0.0502(7) Uani 1 1 d .
C41 C 0.63295(14) 0.8039(2) -0.0447(2) 0.0817(10) Uani 1 1 d .
H41A H 0.6244 0.8310 0.0072 0.122 Uiso 1 1 calc R
H41B H 0.6414 0.8380 -0.0905 0.122 Uiso 1 1 calc R
H41C H 0.6641 0.7724 -0.0289 0.122 Uiso 1 1 calc R
C42 C 0.44365(12) 0.78331(16) -0.17329(18) 0.0509(7) Uani 1 1 d .
C43 C 0.45932(12) 0.85912(16) -0.16118(17) 0.0473(7) Uani 1 1 d .
C44 C 0.54300(13) 0.92467(17) -0.1002(2) 0.0691(9) Uani 1 1 d .
H44A H 0.5461 0.9298 -0.0361 0.104 Uiso 1 1 calc R
H44B H 0.5235 0.9664 -0.1273 0.104 Uiso 1 1 calc R
H44C H 0.5791 0.9225 -0.1201 0.104 Uiso 1 1 calc R
C45 C 0.33790(11) 0.91928(14) -0.11175(17) 0.0451(7) Uani 1 1 d .
C46 C 0.29466(12) 0.87034(16) -0.1120(2) 0.0568(8) Uani 1 1 d .
H46 H 0.2831 0.8439 -0.1638 0.068 Uiso 1 1 calc R
C47 C 0.26837(12) 0.86038(16) -0.0355(2) 0.0595(8) Uani 1 1 d .
H47 H 0.2390 0.8274 -0.0368 0.071 Uiso 1 1 calc R
C48 C 0.28465(12) 0.89821(16) 0.04266(18) 0.0502(7) Uani 1 1 d .
C49 C 0.32858(12) 0.94670(17) 0.04164(19) 0.0566(8) Uani 1 1 d .
H49 H 0.3407 0.9725 0.0936 0.068 Uiso 1 1 calc R
C50 C 0.35466(12) 0.95754(16) -0.03399(18) 0.0545(7) Uani 1 1 d .
H50 H 0.3838 0.9908 -0.0329 0.065 Uiso 1 1 calc R
C51 C 0.25676(15) 0.8871(2) 0.1260(2) 0.0783(10) Uani 1 1 d .
H51A H 0.2474 0.9344 0.1495 0.117 Uiso 1 1 calc R
H51B H 0.2811 0.8614 0.1698 0.117 Uiso 1 1 calc R
H51C H 0.2239 0.8585 0.1122 0.117 Uiso 1 1 calc R
C52 C 0.55515(13) 0.75364(16) 0.1553(2) 0.0561(8) Uani 1 1 d .
C53 C 0.56333(16) 0.82908(18) 0.1646(2) 0.0740(10) Uani 1 1 d .
H53 H 0.5970 0.8483 0.1885 0.089 Uiso 1 1 calc R
C54 C 0.5197(2) 0.8745(2) 0.1372(3) 0.0909(12) Uani 1 1 d .
H54 H 0.5235 0.9256 0.1429 0.109 Uiso 1 1 calc R
C55 C 0.47070(19) 0.8450(2) 0.1015(3) 0.0874(12) Uani 1 1 d .
H55 H 0.4424 0.8777 0.0832 0.105 Uiso 1 1 calc R
C56 C 0.46014(14) 0.7686(2) 0.0906(2) 0.0679(9) Uani 1 1 d .
C57 C 0.50518(13) 0.72361(17) 0.11972(19) 0.0554(8) Uani 1 1 d .
C58 C 0.40484(15) 0.7416(2) 0.0512(2) 0.0880(12) Uani 1 1 d .
H58A H 0.4091 0.7117 -0.0006 0.132 Uiso 1 1 calc R
H58B H 0.3817 0.7833 0.0341 0.132 Uiso 1 1 calc R
H58C H 0.3883 0.7125 0.0949 0.132 Uiso 1 1 calc R
C59 C 0.59112(13) 0.69177(16) 0.17782(19) 0.0541(7) Uani 1 1 d .
C60 C 0.56161(12) 0.62387(16) 0.15518(19) 0.0523(7) Uani 1 1 d .
C61 C 0.46899(13) 0.59103(19) 0.0890(2) 0.0729(9) Uani 1 1 d .
H61A H 0.4600 0.5969 0.0256 0.109 Uiso 1 1 calc R
H61B H 0.4365 0.5980 0.1190 0.109 Uiso 1 1 calc R
H61C H 0.4833 0.5421 0.1012 0.109 Uiso 1 1 calc R
C62 C 0.67377(12) 0.53973(14) 0.10667(17) 0.0480(7) Uani 1 1 d .
C63 C 0.72312(13) 0.57671(17) 0.12162(19) 0.0615(8) Uani 1 1 d .
H63 H 0.7353 0.5932 0.1790 0.074 Uiso 1 1 calc R
C64 C 0.75469(15) 0.5894(2) 0.0518(2) 0.0772(10) Uani 1 1 d .
H64 H 0.7881 0.6141 0.0629 0.093 Uiso 1 1 calc R
C65 C 0.73754(17) 0.5660(2) -0.0338(2) 0.0788(10) Uani 1 1 d .
C66 C 0.68839(17) 0.5278(2) -0.0475(2) 0.0779(11) Uani 1 1 d .
H66 H 0.6765 0.5109 -0.1048 0.094 Uiso 1 1 calc R
C67 C 0.65663(14) 0.51421(17) 0.0213(2) 0.0648(9) Uani 1 1 d .
H67 H 0.6238 0.4880 0.0105 0.078 Uiso 1 1 calc R
C68 C 0.7714(2) 0.5812(3) -0.1109(3) 0.145(2) Uani 1 1 d .
H68A H 0.7520 0.5634 -0.1656 0.217 Uiso 1 1 calc R
H68B H 0.8061 0.5563 -0.1004 0.217 Uiso 1 1 calc R
H68C H 0.7774 0.6336 -0.1155 0.217 Uiso 1 1 calc R

loop_
_atom_site_aniso_label
_atom_site_aniso_U_11
_atom_site_aniso_U_22
_atom_site_aniso_U_33
_atom_site_aniso_U_23
_atom_site_aniso_U_13
_atom_site_aniso_U_12
S1 0.0502(5) 0.0594(5) 0.0494(4) 0.0078(4) -0.0060(3) 0.0021(4)
S2 0.0647(6) 0.0481(4) 0.0672(5) -0.0121(4) 0.0086(4) -0.0010(4)
S3 0.0541(5) 0.0620(5) 0.0462(4) 0.0038(4) -0.0052(3) 0.0009(4)
S4 0.0525(5) 0.0513(4) 0.0702(5) 0.0171(4) 0.0052(4) 0.0050(4)
O1 0.0681(16) 0.0646(14) 0.0810(15) 0.0261(12) -0.0033(12) 0.0084(11)
O2 0.0608(14) 0.0864(15) 0.0460(11) -0.0065(10) -0.0072(10) -0.0033(11)
O3 0.0909(18) 0.0756(15) 0.0500(12) -0.0070(11) -0.0008(11) -0.0028(12)
O4 0.0837(18) 0.0458(12) 0.1144(19) -0.0204(12) 0.0133(14) -0.0001(11)
O5 0.0777(17) 0.0637(14) 0.0749(14) 0.0210(11) -0.0034(12) 0.0065(12)
O6 0.0700(15) 0.0892(16) 0.0447(11) -0.0104(11) -0.0075(10) 0.0002(12)
O7 0.0713(17) 0.0525(13) 0.1244(19) 0.0303(13) 0.0115(14) 0.0059(11)
O8 0.0744(16) 0.0760(14) 0.0472(11) 0.0067(10) 0.0020(10) 0.0035(12)
N1 0.0421(14) 0.0468(13) 0.0483(13) 0.0010(10) -0.0010(11) -0.0037(11)
N2 0.0483(16) 0.0555(15) 0.0573(14) 0.0062(12) -0.0030(12) -0.0023(12)
N3 0.0503(17) 0.0605(15) 0.0585(15) 0.0006(12) 0.0027(13) -0.0103(13)
N4 0.061(2) 0.078(2) 0.097(2) -0.0029(17) -0.0070(17) -0.0206(16)
N5 0.0552(17) 0.0576(16) 0.0589(15) -0.0013(12) 0.0142(13) 0.0008(13)
N6 0.0608(18) 0.0502(15) 0.0837(18) -0.0109(13) 0.0190(14) 0.0007(13)
N7 0.069(2) 0.0554(16) 0.0793(19) -0.0108(14) 0.0091(17) 0.0020(15)
N8 0.080(3) 0.081(2) 0.126(3) -0.015(2) -0.009(2) 0.0115(19)
N9 0.0441(15) 0.0510(14) 0.0489(13) -0.0021(11) 0.0046(11) -0.0074(11)
N10 0.0515(16) 0.0561(15) 0.0554(14) 0.0038(12) 0.0029(12) -0.0024(12)
N11 0.0550(18) 0.0614(16) 0.0660(16) 0.0006(13) 0.0021(14) -0.0085(14)
N12 0.068(2) 0.082(2) 0.121(3) -0.0029(19) -0.0158(19) -0.0279(18)
N13 0.0415(15) 0.0595(15) 0.0593(15) 0.0084(12) 0.0086(12) 0.0054(12)
N14 0.0473(16) 0.0504(15) 0.0882(18) 0.0153(13) 0.0048(13) 0.0027(12)
N15 0.063(2) 0.0585(17) 0.084(2) 0.0104(14) 0.0058(17) -0.0013(15)
N16 0.073(2) 0.091(2) 0.134(3) 0.017(2) -0.017(2) -0.0171(19)
C1 0.0451(17) 0.0454(15) 0.0424(15) 0.0018(12) 0.0070(13) -0.0010(13)
C2 0.0483(19) 0.0609(18) 0.0477(16) 0.0045(14) 0.0063(14) 0.0024(15)
C3 0.059(2) 0.064(2) 0.066(2) 0.0098(17) 0.0067(16) 0.0137(17)
C4 0.078(3) 0.0523(19) 0.077(2) 0.0026(17) 0.0126(19) 0.0097(18)
C5 0.065(2) 0.0504(18) 0.0593(18) -0.0026(15) 0.0105(16) -0.0084(16)
C6 0.0472(18) 0.0508(17) 0.0405(14) 0.0005(13) 0.0089(12) -0.0029(14)
C7 0.051(2) 0.082(2) 0.077(2) 0.0050(18) -0.0047(17) 0.0037(17)
C8 0.0418(17) 0.0550(17) 0.0416(15) -0.0010(13) 0.0048(12) -0.0102(14)
C9 0.0434(17) 0.0529(17) 0.0391(14) 0.0039(13) 0.0040(12) -0.0049(14)
C10 0.055(2) 0.0531(18) 0.091(2) -0.0037(17) -0.0081(17) -0.0084(15)
C11 0.0458(18) 0.0465(16) 0.0491(16) -0.0003(13) -0.0073(13) 0.0051(13)
C12 0.0471(18) 0.0610(19) 0.0570(18) -0.0130(15) -0.0015(14) -0.0006(15)
C13 0.049(2) 0.069(2) 0.072(2) -0.0029(17) 0.0099(16) -0.0027(16)
C14 0.055(2) 0.073(2) 0.0568(19) -0.0020(17) 0.0037(16) 0.0170(17)
C15 0.080(3) 0.067(2) 0.0501(18) -0.0124(16) -0.0026(17) 0.0122(19)
C16 0.068(2) 0.0546(18) 0.0587(19) -0.0061(15) -0.0059(16) -0.0051(15)
C17 0.096(3) 0.125(3) 0.068(2) 0.005(2) 0.023(2) 0.018(3)
C18 0.069(2) 0.0518(18) 0.0508(17) -0.0053(14) 0.0196(16) -0.0051(16)
C19 0.079(3) 0.0557(19) 0.066(2) -0.0034(16) 0.0158(18) -0.0041(18)
C20 0.096(3) 0.063(2) 0.088(3) -0.0074(19) 0.011(2) -0.015(2)
C21 0.098(3) 0.071(2) 0.077(2) -0.014(2) 0.012(2) -0.030(2)
C22 0.072(3) 0.079(2) 0.0558(18) -0.0088(17) 0.0149(17) -0.0196(19)
C23 0.066(2) 0.0570(18) 0.0469(16) -0.0046(14) 0.0207(15) -0.0103(16)
C24 0.076(3) 0.114(3) 0.077(2) -0.008(2) 0.002(2) -0.024(2)
C25 0.054(2) 0.0538(18) 0.0572(18) -0.0052(14) 0.0104(15) -0.0025(15)
C26 0.059(2) 0.0566(19) 0.0547(18) -0.0080(15) 0.0160(15) 0.0013(16)
C27 0.064(2) 0.080(2) 0.085(2) 0.0038(19) 0.0104(19) 0.0060(19)
C28 0.0430(17) 0.0462(16) 0.0502(16) 0.0012(13) -0.0050(13) 0.0023(13)
C29 0.058(2) 0.085(2) 0.0495(17) 0.0035(16) -0.0128(15) 0.0121(17)
C30 0.053(2) 0.088(2) 0.074(2) 0.0127(19) 0.0044(18) 0.0237(18)
C31 0.071(2) 0.0488(17) 0.062(2) 0.0094(15) 0.0149(17) 0.0033(16)
C32 0.067(2) 0.070(2) 0.0452(17) 0.0137(15) -0.0051(16) -0.0004(17)
C33 0.0476(19) 0.0632(19) 0.0614(19) 0.0126(15) -0.0052(15) 0.0108(15)
C34 0.123(4) 0.097(3) 0.088(3) 0.010(2) 0.046(3) 0.024(3)
C35 0.073(3) 0.059(2) 0.074(2) -0.0005(17) 0.0120(19) -0.0132(18)
C36 0.085(3) 0.060(2) 0.108(3) 0.012(2) 0.012(2) 0.010(2)
C37 0.068(3) 0.072(2) 0.094(3) 0.014(2) 0.007(2) 0.014(2)
C38 0.051(2) 0.069(2) 0.0596(18) 0.0061(16) 0.0046(15) 0.0053(16)
C39 0.0481(19) 0.0539(17) 0.0469(16) 0.0057(13) 0.0108(14) -0.0039(14)
C40 0.053(2) 0.0521(17) 0.0466(16) -0.0003(14) 0.0120(14) -0.0078(15)
C41 0.053(2) 0.099(3) 0.090(3) 0.002(2) -0.0069(19) -0.0022(19)
C42 0.0442(18) 0.0627(18) 0.0460(16) -0.0018(14) 0.0048(14) -0.0142(15)
C43 0.0458(18) 0.0595(18) 0.0371(14) -0.0003(13) 0.0071(12) -0.0062(14)
C44 0.058(2) 0.0573(19) 0.090(2) -0.0087(17) -0.0021(18) -0.0109(16)
C45 0.0422(17) 0.0464(15) 0.0439(15) -0.0047(12) -0.0093(12) 0.0038(13)
C46 0.0509(19) 0.0577(18) 0.0587(19) -0.0125(15) -0.0099(15) -0.0059(15)
C47 0.0452(19) 0.0569(18) 0.076(2) -0.0023(16) 0.0043(16) -0.0086(14)
C48 0.0438(18) 0.0527(17) 0.0538(17) 0.0009(14) 0.0029(14) 0.0130(14)
C49 0.054(2) 0.0662(19) 0.0479(17) -0.0155(15) -0.0015(14) -0.0006(16)
C50 0.0473(18) 0.0571(18) 0.0576(18) -0.0104(14) -0.0015(14) -0.0121(14)
C51 0.070(2) 0.093(3) 0.074(2) 0.0081(19) 0.0163(19) 0.008(2)
C52 0.058(2) 0.0532(18) 0.0588(18) 0.0106(15) 0.0146(16) 0.0065(15)
C53 0.084(3) 0.058(2) 0.082(2) 0.0088(18) 0.021(2) 0.0070(19)
C54 0.103(4) 0.065(2) 0.107(3) 0.017(2) 0.019(3) 0.022(2)
C55 0.092(3) 0.076(3) 0.097(3) 0.028(2) 0.022(2) 0.043(2)
C56 0.061(2) 0.084(2) 0.0607(19) 0.0220(18) 0.0170(17) 0.0224(19)
C57 0.056(2) 0.0598(19) 0.0530(17) 0.0130(15) 0.0199(15) 0.0153(16)
C58 0.064(3) 0.120(3) 0.080(2) 0.027(2) 0.007(2) 0.028(2)
C59 0.050(2) 0.0561(18) 0.0563(18) 0.0080(14) 0.0070(15) 0.0011(15)
C60 0.0467(19) 0.0547(18) 0.0565(17) 0.0121(14) 0.0102(14) 0.0008(14)
C61 0.052(2) 0.079(2) 0.088(2) 0.0046(19) 0.0072(18) -0.0027(18)
C62 0.0467(18) 0.0438(15) 0.0511(16) 0.0000(13) -0.0067(13) 0.0045(13)
C63 0.056(2) 0.080(2) 0.0474(17) -0.0157(15) -0.0016(15) -0.0060(17)
C64 0.065(2) 0.101(3) 0.067(2) -0.018(2) 0.0173(18) -0.022(2)
C65 0.092(3) 0.088(3) 0.059(2) -0.0125(19) 0.017(2) 0.001(2)
C66 0.100(3) 0.084(3) 0.0465(19) -0.0175(18) -0.011(2) 0.014(2)
C67 0.060(2) 0.0623(19) 0.068(2) -0.0115(17) -0.0163(17) -0.0020(16)
C68 0.176(6) 0.190(5) 0.081(3) -0.017(3) 0.069(3) -0.020(4)

loop_
_atom_type_symbol
_atom_type_description
_atom_type_scat_dispersion_real
_atom_type_scat_dispersion_imag
_atom_type_scat_source
C C 0.0033 0.0016 'International Tables Vol C Tables 4.2.6.8 and 6.1.1.4'
H H 0.0000 0.0000 'International Tables Vol C Tables 4.2.6.8 and 6.1.1.4'
N N 0.0061 0.0033 'International Tables Vol C Tables 4.2.6.8 and 6.1.1.4'
O O 0.0106 0.0060 'International Tables Vol C Tables 4.2.6.8 and 6.1.1.4'
S S 0.1246 0.1234 'International Tables Vol C Tables 4.2.6.8 and 6.1.1.4'

loop_
_geom_angle_atom_site_label_1
_geom_angle_atom_site_label_2
_geom_angle_atom_site_label_3
_geom_angle
O1 S1 O2 116.96(13)
O1 S1 N2 106.28(13)
O2 S1 N2 112.49(13)
O1 S1 C11 107.63(13)
O2 S1 C11 108.15(13)
N2 S1 C11 104.53(12)
O4 S2 O3 116.58(14)
O4 S2 N6 106.43(14)
O3 S2 N6 112.44(14)
O4 S2 C28 108.37(13)
O3 S2 C28 107.47(13)
N6 S2 C28 104.88(13)
O5 S3 O6 116.73(13)
O5 S3 N10 105.82(13)
O6 S3 N10 112.84(13)
O5 S3 C45 107.38(13)
O6 S3 C45 108.06(13)
N10 S3 C45 105.32(12)
O7 S4 O8 117.16(14)
O7 S4 N14 105.71(14)
O8 S4 N14 112.77(14)
O7 S4 C62 107.95(14)
O8 S4 C62 107.52(13)
N14 S4 C62 105.00(13)
C9 N1 C1 112.4(2)
C9 N1 C10 121.3(2)
C1 N1 C10 126.2(2)
C9 N2 S1 124.4(2)
N4 N3 C8 173.8(3)
C26 N5 C23 111.3(3)
C26 N5 C27 120.9(3)
C23 N5 C27 127.7(3)
C26 N6 S2 120.6(2)
N8 N7 C25 172.9(3)
C43 N9 C39 111.9(2)
C43 N9 C44 121.1(2)
C39 N9 C44 126.8(2)
C43 N10 S3 123.0(2)
N12 N11 C42 174.2(3)
C60 N13 C57 111.2(2)
C60 N13 C61 120.7(3)
C57 N13 C61 128.0(3)
C60 N14 S4 122.0(2)
N16 N15 C59 172.7(3)
C2 C1 C6 121.9(3)
C2 C1 N1 130.7(3)
C6 C1 N1 107.5(2)
C1 C2 C3 115.3(3)
C1 C2 C7 125.9(3)
C3 C2 C7 118.9(3)
C4 C3 C2 123.4(3)
C4 C3 H3 118.3
C2 C3 H3 118.3
C5 C4 C3 121.0(3)
C5 C4 H4 119.5
C3 C4 H4 119.5
C4 C5 C6 117.1(3)
C4 C5 H5 121.4
C6 C5 H5 121.4
C5 C6 C1 121.4(3)
C5 C6 C8 132.3(3)
C1 C6 C8 106.3(2)
C2 C7 H7A 109.5
C2 C7 H7B 109.5
H7A C7 H7B 109.5
C2 C7 H7C 109.5
H7A C7 H7C 109.5
H7B C7 H7C 109.5
N3 C8 C6 122.2(3)
N3 C8 C9 128.8(3)
C6 C8 C9 109.0(2)
N2 C9 N1 118.2(2)
N2 C9 C8 136.9(3)
N1 C9 C8 104.9(2)
N1 C10 H10A 109.5
N1 C10 H10B 109.5
H10A C10 H10B 109.5
N1 C10 H10C 109.5
H10A C10 H10C 109.5
H10B C10 H10C 109.5
C12 C11 C16 119.8(3)
C12 C11 S1 121.3(2)
C16 C11 S1 118.9(2)
C11 C12 C13 119.8(3)
C11 C12 H12 120.1
C13 C12 H12 120.1
C14 C13 C12 121.7(3)
C14 C13 H13 119.2
C12 C13 H13 119.2
C13 C14 C15 117.6(3)
C13 C14 C17 121.6(3)
C15 C14 C17 120.8(3)
C16 C15 C14 121.7(3)
C16 C15 H15 119.2
C14 C15 H15 119.2
C15 C16 C11 119.5(3)
C15 C16 H16 120.3
C11 C16 H16 120.3
C14 C17 H17A 109.5
C14 C17 H17B 109.5
H17A C17 H17B 109.5
C14 C17 H17C 109.5
H17A C17 H17C 109.5
H17B C17 H17C 109.5
C19 C18 C23 121.9(3)
C19 C18 C25 132.5(3)
C23 C18 C25 105.6(3)
C20 C19 C18 117.4(3)
C20 C19 H19 121.3
C18 C19 H19 121.3
C21 C20 C19 120.5(4)
C21 C20 H20 119.7
C19 C20 H20 119.7
C20 C21 C22 124.9(3)
C20 C21 H21 117.6
C22 C21 H21 117.6
C23 C22 C21 113.7(3)
C23 C22 C24 125.8(3)
C21 C22 C24 120.6(3)
C18 C23 C22 121.7(3)
C18 C23 N5 108.2(3)
C22 C23 N5 130.1(3)
C22 C24 H24A 109.5
C22 C24 H24B 109.5
H24A C24 H24B 109.5
C22 C24 H24C 109.5
H24A C24 H24C 109.5
H24B C24 H24C 109.5
N7 C25 C18 120.5(3)
N7 C25 C26 129.6(3)
C18 C25 C26 109.8(3)
N6 C26 N5 119.2(3)
N6 C26 C25 135.7(3)
N5 C26 C25 105.1(3)
N5 C27 H27A 109.5
N5 C27 H27B 109.5
H27A C27 H27B 109.5
N5 C27 H27C 109.5
H27A C27 H27C 109.5
H27B C27 H27C 109.5
C29 C28 C33 118.7(3)
C29 C28 S2 121.6(2)
C33 C28 S2 119.7(2)
C28 C29 C30 120.2(3)
C28 C29 H29 119.9
C30 C29 H29 119.9
C29 C30 C31 121.4(3)
C29 C30 H30 119.3
C31 C30 H30 119.3
C32 C31 C30 117.5(3)
C32 C31 C34 120.4(3)
C30 C31 C34 122.0(3)
C31 C32 C33 121.6(3)
C31 C32 H32 119.2
C33 C32 H32 119.2
C32 C33 C28 120.5(3)
C32 C33 H33 119.8
C28 C33 H33 119.8
C31 C34 H34A 109.5
C31 C34 H34B 109.5
H34A C34 H34B 109.5
C31 C34 H34C 109.5
H34A C34 H34C 109.5
H34B C34 H34C 109.5
C36 C35 C40 117.2(3)
C36 C35 H35 121.4
C40 C35 H35 121.4
C35 C36 C37 121.1(3)
C35 C36 H36 119.4
C37 C36 H36 119.4
C36 C37 C38 123.7(3)
C36 C37 H37 118.1
C38 C37 H37 118.1
C37 C38 C39 114.6(3)
C37 C38 C41 119.2(3)
C39 C38 C41 126.2(3)
C38 C39 C40 122.4(3)
C38 C39 N9 130.3(3)
C40 C39 N9 107.3(3)
C35 C40 C39 121.0(3)
C35 C40 C42 132.8(3)
C39 C40 C42 106.1(2)
C38 C41 H41A 109.5
C38 C41 H41B 109.5
H41A C41 H41B 109.5
C38 C41 H41C 109.5
H41A C41 H41C 109.5
H41B C41 H41C 109.5
N11 C42 C43 128.4(3)
N11 C42 C40 122.0(3)
C43 C42 C40 109.6(2)
N10 C43 N9 117.7(3)
N10 C43 C42 137.2(3)
N9 C43 C42 105.0(2)
N9 C44 H44A 109.5
N9 C44 H44B 109.5
H44A C44 H44B 109.5
N9 C44 H44C 109.5
H44A C44 H44C 109.5
H44B C44 H44C 109.5
C46 C45 C50 119.0(3)
C46 C45 S3 122.3(2)
C50 C45 S3 118.7(2)
C45 C46 C47 120.2(3)
C45 C46 H46 119.9
C47 C46 H46 119.9
C48 C47 C46 121.5(3)
C48 C47 H47 119.2
C46 C47 H47 119.2
C47 C48 C49 117.4(3)
C47 C48 C51 121.8(3)
C49 C48 C51 120.8(3)
C50 C49 C48 121.7(3)
C50 C49 H49 119.2
C48 C49 H49 119.2
C49 C50 C45 120.3(3)
C49 C50 H50 119.8
C45 C50 H50 119.8
C48 C51 H51A 109.5
C48 C51 H51B 109.5
H51A C51 H51B 109.5
C48 C51 H51C 109.5
H51A C51 H51C 109.5
H51B C51 H51C 109.5
C53 C52 C57 122.4(3)
C53 C52 C59 131.5(3)
C57 C52 C59 106.2(3)
C54 C53 C52 117.3(4)
C54 C53 H53 121.4
C52 C53 H53 121.4
C55 C54 C53 120.4(4)
C55 C54 H54 119.8
C53 C54 H54 119.8
C54 C55 C56 124.6(3)
C54 C55 H55 117.7
C56 C55 H55 117.7
C57 C56 C55 113.7(3)
C57 C56 C58 125.6(3)
C55 C56 C58 120.7(3)
C52 C57 C56 121.6(3)
C52 C57 N13 108.3(2)
C56 C57 N13 130.1(3)
C56 C58 H58A 109.5
C56 C58 H58B 109.5
H58A C58 H58B 109.5
C56 C58 H58C 109.5
H58A C58 H58C 109.5
H58B C58 H58C 109.5
N15 C59 C52 121.3(3)
N15 C59 C60 129.8(3)
C52 C59 C60 108.9(3)
N14 C60 N13 118.6(3)
N14 C60 C59 136.0(3)
N13 C60 C59 105.4(3)
N13 C61 H61A 109.5
N13 C61 H61B 109.5
H61A C61 H61B 109.5
N13 C61 H61C 109.5
H61A C61 H61C 109.5
H61B C61 H61C 109.5
C63 C62 C67 119.3(3)
C63 C62 S4 121.0(2)
C67 C62 S4 119.7(2)
C62 C63 C64 120.3(3)
C62 C63 H63 119.8
C64 C63 H63 119.8
C65 C64 C63 121.1(3)
C65 C64 H64 119.5
C63 C64 H64 119.5
C64 C65 C66 118.0(3)
C64 C65 C68 121.3(4)
C66 C65 C68 120.7(3)
C67 C66 C65 121.7(3)
C67 C66 H66 119.1
C65 C66 H66 119.1
C66 C67 C62 119.6(3)
C66 C67 H67 120.2
C62 C67 H67 120.2
C65 C68 H68A 109.5
C65 C68 H68B 109.5
H68A C68 H68B 109.5
C65 C68 H68C 109.5
H68A C68 H68C 109.5
H68B C68 H68C 109.5

loop_
_geom_bond_atom_site_label_1
_geom_bond_atom_site_label_2
_geom_bond_distance
S1 O1 1.432(2)
S1 O2 1.439(2)
S1 N2 1.597(2)
S1 C11 1.774(3)
S2 O4 1.431(2)
S2 O3 1.444(2)
S2 N6 1.601(3)
S2 C28 1.767(3)
S3 O5 1.433(2)
S3 O6 1.440(2)
S3 N10 1.596(3)
S3 C45 1.764(3)
S4 O7 1.434(2)
S4 O8 1.446(2)
S4 N14 1.603(3)
S4 C62 1.770(3)
N1 C9 1.363(3)
N1 C1 1.405(3)
N1 C10 1.459(3)
N2 C9 1.325(3)
N3 N4 1.122(3)
N3 C8 1.319(4)
N5 C26 1.365(4)
N5 C23 1.412(4)
N5 C27 1.457(4)
N6 C26 1.325(4)
N7 N8 1.126(4)
N7 C25 1.320(4)
N9 C43 1.371(3)
N9 C39 1.413(3)
N9 C44 1.451(3)
N10 C43 1.330(3)
N11 N12 1.121(3)
N11 C42 1.328(4)
N13 C60 1.367(3)
N13 C57 1.416(4)
N13 C61 1.451(4)
N14 C60 1.320(3)
N15 N16 1.125(4)
N15 C59 1.315(4)
C1 C2 1.389(4)
C1 C6 1.398(4)
C2 C3 1.393(4)
C2 C7 1.507(4)
C3 C4 1.380(4)
C3 H3 0.9300
C4 C5 1.378(4)
C4 H4 0.9300
C5 C6 1.389(4)
C5 H5 0.9300
C6 C8 1.439(4)
C7 H7A 0.9600
C7 H7B 0.9600
C7 H7C 0.9600
C8 C9 1.441(4)
C10 H10A 0.9600
C10 H10B 0.9600
C10 H10C 0.9600
C11 C12 1.369(4)
C11 C16 1.391(4)
C12 C13 1.385(4)
C12 H12 0.9300
C13 C14 1.381(4)
C13 H13 0.9300
C14 C15 1.385(4)
C14 C17 1.501(4)
C15 C16 1.379(4)
C15 H15 0.9300
C16 H16 0.9300
C17 H17A 0.9600
C17 H17B 0.9600
C17 H17C 0.9600
C18 C19 1.381(4)
C18 C23 1.401(4)
C18 C25 1.428(4)
C19 C20 1.372(5)
C19 H19 0.9300
C20 C21 1.368(5)
C20 H20 0.9300
C21 C22 1.403(5)
C21 H21 0.9300
C22 C23 1.403(4)
C22 C24 1.502(5)
C24 H24A 0.9600
C24 H24B 0.9600
C24 H24C 0.9600
C25 C26 1.438(4)
C27 H27A 0.9600
C27 H27B 0.9600
C27 H27C 0.9600
C28 C29 1.372(4)
C28 C33 1.379(4)
C29 C30 1.379(4)
C29 H29 0.9300
C30 C31 1.384(4)
C30 H30 0.9300
C31 C32 1.370(4)
C31 C34 1.502(4)
C32 C33 1.373(4)
C32 H32 0.9300
C33 H33 0.9300
C34 H34A 0.9600
C34 H34B 0.9600
C34 H34C 0.9600
C35 C36 1.379(5)
C35 C40 1.386(4)
C35 H35 0.9300
C36 C37 1.381(5)
C36 H36 0.9300
C37 C38 1.388(4)
C37 H37 0.9300
C38 C39 1.397(4)
C38 C41 1.499(4)
C39 C40 1.400(4)
C40 C42 1.439(4)
C41 H41A 0.9600
C41 H41B 0.9600
C41 H41C 0.9600
C42 C43 1.428(4)
C44 H44A 0.9600
C44 H44B 0.9600
C44 H44C 0.9600
C45 C46 1.377(4)
C45 C50 1.381(3)
C46 C47 1.383(4)
C46 H46 0.9300
C47 C48 1.380(4)
C47 H47 0.9300
C48 C49 1.387(4)
C48 C51 1.497(4)
C49 C50 1.371(4)
C49 H49 0.9300
C50 H50 0.9300
C51 H51A 0.9600
C51 H51B 0.9600
C51 H51C 0.9600
C52 C53 1.382(4)
C52 C57 1.392(4)
C52 C59 1.440(4)
C53 C54 1.374(5)
C53 H53 0.9300
C54 C55 1.369(5)
C54 H54 0.9300
C55 C56 1.410(5)
C55 H55 0.9300
C56 C57 1.402(4)
C56 C58 1.500(5)
C58 H58A 0.9600
C58 H58B 0.9600
C58 H58C 0.9600
C59 C60 1.445(4)
C61 H61A 0.9600
C61 H61B 0.9600
C61 H61C 0.9600
C62 C63 1.377(4)
C62 C67 1.385(4)
C63 C64 1.382(4)
C63 H63 0.9300
C64 C65 1.376(4)
C64 H64 0.9300
C65 C66 1.382(5)
C65 C68 1.514(5)
C66 C67 1.375(5)
C66 H66 0.9300
C67 H67 0.9300
C68 H68A 0.9600
C68 H68B 0.9600
C68 H68C 0.9600
